data_4062943
_journal_name_full Organometallics
_journal_paper_doi 10.1021/om049778+
_journal_year 2004
_chemical_formula_sum 'C21 H41 B10 N O2 Si Yb'
_chemical_formula_weight 648.78
_space_group_IT_number 14
_symmetry_cell_setting monoclinic
_symmetry_space_group_name_Hall '-P 2yn'
_symmetry_space_group_name_H-M 'P 1 21/n 1'
_cell_angle_alpha 90.00
_cell_angle_beta 90.118(2)
_cell_angle_gamma 90.00
_cell_formula_units_Z 4
_cell_length_a 12.234(1)
_cell_length_b 15.867(2)
_cell_length_c 15.090(2)
_cell_measurement_temperature 293(2)
_cell_volume 2929.2(5)
_diffrn_ambient_temperature 293(2)
_exptl_crystal_density_diffrn 1.471
_cod_depositor_comments
;
The following automatic conversions were performed:
'_symmetry_cell_setting' value 'Monoclinic' changed to 'monoclinic'
according to '/home/saulius/struct/CIF-dictionaries/cif_core.dic'
dictionary named 'cif_core.dic' version 2.4.1 from 2010-06-29.

Automatic conversion script
Id: cif_fix_enum 1527 2010-12-29 10:47:43Z saulius 
;
_cod_original_sg_symbol_H-M 'P 21/n'
_cod_database_code 4062943

loop_
_symmetry_equiv_pos_as_xyz
'x, y, z'
'-x+1/2, y+1/2, -z+1/2'
'-x, -y, -z'
'x-1/2, -y-1/2, z-1/2'

loop_
_atom_site_label
_atom_site_type_symbol
_atom_site_fract_x
_atom_site_fract_y
_atom_site_fract_z
_atom_site_U_iso_or_equiv
_atom_site_adp_type
_atom_site_occupancy
_atom_site_symmetry_multiplicity
_atom_site_calc_flag
_atom_site_refinement_flags
_atom_site_disorder_assembly
_atom_site_disorder_group
Yb1 Yb 0.61191(3) 0.18183(2) 0.78491(3) 0.03903(15) Uani 1 1 d . . .
Si1 Si 0.49610(19) -0.04234(15) 0.73932(18) 0.0442(6) Uani 1 1 d . . .
N1 N 0.7226(7) 0.2338(5) 0.9204(6) 0.056(2) Uani 1 1 d . . .
O1 O 0.6398(6) 0.2514(4) 0.6465(5) 0.070(2) Uani 1 1 d . . .
O2 O 0.5559(6) 0.3337(4) 0.7885(6) 0.076(2) Uani 1 1 d . . .
C1 C 0.4170(7) 0.1351(5) 0.8008(6) 0.045(2) Uani 1 1 d . . .
C2 C 0.3806(6) 0.0319(5) 0.7738(6) 0.037(2) Uani 1 1 d . . .
C3 C 0.4894(8) -0.1353(6) 0.8131(8) 0.068(3) Uani 1 1 d . . .
H3A H 0.5461 -0.1744 0.7975 0.102 Uiso 1 1 calc R . .
H3B H 0.4195 -0.1621 0.8067 0.102 Uiso 1 1 calc R . .
H3C H 0.4991 -0.1177 0.8735 0.102 Uiso 1 1 calc R . .
C4 C 0.4690(8) -0.0745(7) 0.6232(7) 0.073(3) Uani 1 1 d . . .
H4A H 0.5255 -0.1121 0.6037 0.109 Uiso 1 1 calc R . .
H4B H 0.4679 -0.0255 0.5859 0.109 Uiso 1 1 calc R . .
H4C H 0.3995 -0.1025 0.6199 0.109 Uiso 1 1 calc R . .
C5 C 0.8398(9) 0.1037(6) 0.9104(7) 0.066(3) Uani 1 1 d . . .
H5A H 0.9151 0.0865 0.9017 0.080 Uiso 1 1 calc R . .
H5B H 0.8138 0.0780 0.9648 0.080 Uiso 1 1 calc R . .
C6 C 0.8347(10) 0.2009(8) 0.9196(8) 0.091(4) Uani 1 1 d . . .
H6A H 0.8712 0.2173 0.9741 0.109 Uiso 1 1 calc R . .
H6B H 0.8742 0.2263 0.8707 0.109 Uiso 1 1 calc R . .
C7 C 0.6591(12) 0.2067(9) 0.9960(9) 0.109(5) Uani 1 1 d . . .
H7A H 0.6951 0.2238 1.0496 0.164 Uiso 1 1 calc R . .
H7B H 0.6522 0.1464 0.9951 0.164 Uiso 1 1 calc R . .
H7C H 0.5877 0.2317 0.9933 0.164 Uiso 1 1 calc R . .
C8 C 0.7376(12) 0.3273(8) 0.9275(9) 0.106(5) Uani 1 1 d . . .
H8A H 0.7796 0.3401 0.9795 0.160 Uiso 1 1 calc R . .
H8B H 0.6674 0.3540 0.9314 0.160 Uiso 1 1 calc R . .
H8C H 0.7753 0.3476 0.8760 0.160 Uiso 1 1 calc R . .
C9 C 0.5864(13) 0.2475(8) 0.5649(8) 0.117(6) Uani 1 1 d . . .
H9A H 0.6213 0.2850 0.5238 0.175 Uiso 1 1 calc R . .
H9B H 0.5114 0.2638 0.5722 0.175 Uiso 1 1 calc R . .
H9C H 0.5896 0.1909 0.5425 0.175 Uiso 1 1 calc R . .
C10 C 0.6805(12) 0.3322(9) 0.6661(9) 0.099(5) Uani 1 1 d . . .
H10A H 0.7010 0.3607 0.6118 0.119 Uiso 1 1 calc R . .
H10B H 0.7450 0.3275 0.7033 0.119 Uiso 1 1 calc R . .
C11 C 0.5958(13) 0.3812(8) 0.7125(12) 0.118(6) Uani 1 1 d . . .
H11A H 0.6261 0.4345 0.7323 0.142 Uiso 1 1 calc R . .
H11B H 0.5357 0.3930 0.6723 0.142 Uiso 1 1 calc R . .
C12 C 0.4778(10) 0.3777(7) 0.8417(10) 0.105(5) Uani 1 1 d . . .
H12A H 0.4769 0.4361 0.8253 0.157 Uiso 1 1 calc R . .
H12B H 0.4975 0.3726 0.9031 0.157 Uiso 1 1 calc R . .
H12C H 0.4065 0.3538 0.8325 0.157 Uiso 1 1 calc R . .
C21 C 0.6282(7) 0.0117(5) 0.7536(6) 0.042(2) Uani 1 1 d . . .
C22 C 0.6755(7) 0.0271(5) 0.8395(6) 0.043(2) Uani 1 1 d . . .
H22A H 0.6493 0.0005 0.8941 0.051 Uiso 1 1 calc R . .
C23 C 0.7719(7) 0.0732(5) 0.8343(7) 0.046(2) Uani 1 1 d . . .
C24 C 0.8792(8) 0.1248(6) 0.6969(7) 0.058(3) Uani 1 1 d . . .
H24A H 0.9354 0.1503 0.7287 0.070 Uiso 1 1 calc R . .
C25 C 0.8810(9) 0.1247(8) 0.6068(8) 0.079(4) Uani 1 1 d . . .
H25A H 0.9394 0.1495 0.5771 0.095 Uiso 1 1 calc R . .
C26 C 0.7953(10) 0.0875(8) 0.5576(8) 0.085(4) Uani 1 1 d . . .
H26A H 0.7965 0.0893 0.4960 0.102 Uiso 1 1 calc R . .
C27 C 0.7101(8) 0.0487(7) 0.6005(7) 0.063(3) Uani 1 1 d . . .
H27A H 0.6550 0.0230 0.5676 0.076 Uiso 1 1 calc R . .
C28 C 0.7050(7) 0.0472(6) 0.6924(6) 0.045(2) Uani 1 1 d . . .
C29 C 0.7916(7) 0.0862(5) 0.7417(6) 0.041(2) Uani 1 1 d . . .
B3 B 0.3515(9) 0.1129(7) 0.7030(8) 0.054(3) Uani 1 1 d . . .
H3 H 0.3936 0.1218 0.6393 0.065 Uiso 1 1 calc R . .
B4 B 0.3092(9) 0.1975(7) 0.7683(9) 0.062(3) Uani 1 1 d . . .
H4 H 0.3204 0.2631 0.7466 0.074 Uiso 1 1 calc R . .
B5 B 0.3250(9) 0.1667(7) 0.8780(8) 0.053(3) Uani 1 1 d . . .
H5 H 0.3478 0.2123 0.9297 0.063 Uiso 1 1 calc R . .
B6 B 0.3747(8) 0.0641(7) 0.8812(7) 0.048(3) Uani 1 1 d . . .
H6 H 0.4307 0.0416 0.9331 0.058 Uiso 1 1 calc R . .
B7 B 0.2560(8) 0.0299(7) 0.7210(8) 0.051(3) Uani 1 1 d . . .
H7 H 0.2337 -0.0147 0.6681 0.061 Uiso 1 1 calc R . .
B8 B 0.2079(9) 0.1322(8) 0.7186(9) 0.059(3) Uani 1 1 d . . .
H8 H 0.1542 0.1538 0.6646 0.071 Uiso 1 1 calc R . .
B9 B 0.1927(9) 0.1674(7) 0.8299(9) 0.059(3) Uani 1 1 d . . .
H9 H 0.1288 0.2127 0.8490 0.071 Uiso 1 1 calc R . .
B10 B 0.2337(9) 0.0844(7) 0.9011(8) 0.053(3) Uani 1 1 d . . .
H10 H 0.1967 0.0754 0.9668 0.063 Uiso 1 1 calc R . .
B11 B 0.2726(8) -0.0022(7) 0.8334(8) 0.053(3) Uani 1 1 d . . .
H11 H 0.2614 -0.0681 0.8544 0.063 Uiso 1 1 calc R . .
B12 B 0.1620(9) 0.0637(7) 0.8020(8) 0.054(3) Uani 1 1 d . . .
H12 H 0.0771 0.0408 0.8035 0.065 Uiso 1 1 calc R . .

loop_
_atom_site_aniso_label
_atom_site_aniso_U_11
_atom_site_aniso_U_22
_atom_site_aniso_U_33
_atom_site_aniso_U_23
_atom_site_aniso_U_13
_atom_site_aniso_U_12
Yb1 0.0397(2) 0.0254(2) 0.0520(3) 0.0027(2) -0.00289(15) -0.0029(2)
Si1 0.0414(13) 0.0279(13) 0.0633(18) -0.0031(12) 0.0015(12) -0.0031(11)
N1 0.060(5) 0.040(5) 0.067(6) -0.002(4) -0.002(5) -0.006(4)
O1 0.089(5) 0.055(5) 0.067(5) 0.018(4) -0.009(4) -0.023(4)
O2 0.071(5) 0.031(4) 0.126(7) 0.008(4) 0.003(5) 0.013(4)
C1 0.045(5) 0.029(5) 0.062(6) -0.002(5) 0.002(5) -0.001(4)
C2 0.036(4) 0.025(4) 0.050(6) 0.004(4) 0.000(4) -0.005(4)
C3 0.058(6) 0.033(6) 0.113(10) 0.012(6) 0.014(6) 0.002(5)
C4 0.067(7) 0.066(8) 0.086(8) -0.034(6) 0.010(6) -0.010(6)
C5 0.066(7) 0.046(6) 0.087(8) 0.003(6) -0.031(6) 0.001(5)
C6 0.079(8) 0.116(12) 0.078(9) -0.025(8) -0.028(7) -0.017(8)
C7 0.152(14) 0.099(11) 0.077(9) -0.009(8) 0.019(9) -0.021(10)
C8 0.140(12) 0.075(10) 0.105(11) -0.009(8) -0.023(9) -0.033(9)
C9 0.173(14) 0.092(11) 0.085(10) 0.037(8) -0.051(10) -0.055(10)
C10 0.120(12) 0.094(11) 0.082(10) 0.028(8) -0.002(9) -0.038(10)
C11 0.133(13) 0.054(8) 0.168(16) 0.044(10) 0.030(12) -0.002(9)
C12 0.094(9) 0.042(7) 0.178(15) -0.024(8) 0.004(10) 0.004(7)
C21 0.047(5) 0.029(5) 0.050(6) 0.002(4) 0.011(5) 0.005(4)
C22 0.042(5) 0.034(5) 0.052(6) 0.003(4) 0.003(4) -0.001(4)
C23 0.036(5) 0.037(5) 0.064(7) 0.005(5) -0.010(5) 0.005(4)
C24 0.048(6) 0.052(6) 0.075(8) 0.003(6) -0.008(6) -0.006(5)
C25 0.054(7) 0.102(10) 0.081(9) 0.002(8) 0.017(6) -0.022(7)
C26 0.086(8) 0.112(11) 0.056(7) 0.003(7) 0.022(7) -0.026(8)
C27 0.063(6) 0.068(7) 0.059(7) -0.013(6) 0.003(6) -0.013(6)
C28 0.053(5) 0.032(5) 0.051(6) -0.001(4) 0.010(5) 0.000(4)
C29 0.036(5) 0.030(5) 0.058(6) 0.003(4) -0.003(4) -0.002(4)
B3 0.058(7) 0.042(7) 0.063(8) 0.015(6) -0.005(6) -0.009(6)
B4 0.060(7) 0.026(6) 0.100(10) 0.005(6) -0.001(7) 0.003(5)
B5 0.057(7) 0.036(7) 0.065(8) -0.008(5) -0.002(6) -0.003(5)
B6 0.047(6) 0.050(7) 0.047(7) -0.006(5) 0.004(5) 0.005(5)
B7 0.036(6) 0.047(7) 0.070(8) -0.002(6) -0.012(5) -0.005(5)
B8 0.041(6) 0.058(8) 0.078(9) 0.001(7) 0.006(6) 0.004(6)
B9 0.051(6) 0.039(7) 0.088(9) 0.007(6) 0.005(6) 0.010(5)
B10 0.054(7) 0.039(6) 0.065(8) 0.007(6) 0.022(6) 0.006(5)
B11 0.044(6) 0.038(6) 0.077(9) -0.009(6) 0.022(6) -0.012(5)
B12 0.037(6) 0.038(6) 0.088(9) 0.001(6) 0.004(6) -0.006(5)

loop_
_geom_bond_atom_site_label_1
_geom_bond_atom_site_label_2
_geom_bond_distance
_geom_bond_site_symmetry_2
_geom_bond_publ_flag
Yb1 O1 2.388(7) . ?
Yb1 O2 2.506(6) . ?
Yb1 C1 2.510(9) . ?
Yb1 N1 2.585(8) . ?
Yb1 C22 2.703(8) . ?
Yb1 C23 2.711(8) . ?
Yb1 C21 2.748(8) . ?
Yb1 C29 2.751(8) . ?
Yb1 C28 2.796(9) . ?
Yb1 C10 3.101(12) . ?
Si1 C21 1.842(9) . ?
Si1 C3 1.851(10) . ?
Si1 C4 1.854(10) . ?
Si1 C2 1.913(8) . ?
N1 C7 1.447(14) . ?
N1 C6 1.468(13) . ?
N1 C8 1.498(13) . ?
O1 C9 1.394(12) . ?
O1 C10 1.407(14) . ?
O2 C12 1.431(13) . ?
O2 C11 1.457(15) . ?
C1 B5 1.696(14) . ?
C1 B3 1.715(14) . ?
C1 B4 1.719(14) . ?
C1 B6 1.735(14) . ?
C1 C2 1.745(11) . ?
C2 B11 1.689(12) . ?
C2 B6 1.701(13) . ?
C2 B3 1.709(13) . ?
C2 B7 1.719(12) . ?
C5 C23 1.497(12) . ?
C5 C6 1.549(15) . ?
C10 C11 1.474(18) . ?
C21 C28 1.433(12) . ?
C21 C22 1.439(12) . ?
C22 C23 1.390(11) . ?
C23 C29 1.433(12) . ?
C24 C25 1.360(14) . ?
C24 C29 1.409(12) . ?
C25 C26 1.413(15) . ?
C26 C27 1.375(13) . ?
C27 C28 1.387(13) . ?
C28 C29 1.435(12) . ?
B3 B4 1.745(17) . ?
B3 B7 1.781(15) . ?
B3 B8 1.799(16) . ?
B4 B5 1.736(18) . ?
B4 B9 1.770(17) . ?
B4 B8 1.780(17) . ?
B5 B6 1.738(15) . ?
B5 B10 1.754(15) . ?
B5 B9 1.773(16) . ?
B6 B10 1.781(15) . ?
B6 B11 1.784(15) . ?
B7 B8 1.727(16) . ?
B7 B12 1.765(16) . ?
B7 B11 1.783(17) . ?
B8 B12 1.756(17) . ?
B8 B9 1.781(18) . ?
B9 B12 1.739(15) . ?
B9 B10 1.771(16) . ?
B10 B12 1.762(17) . ?
B10 B11 1.778(15) . ?
B11 B12 1.775(15) . ?
